data_2019692
loop_
_publ_author_name
'Han, Li-Juan'
'Kong, Ya-Jie'

_publ_section_title
;
 Poly[(\m-pentafluorobenzoato-\k^2^<i>O</i>:<i>O</i>')(pentafluorobenzoato-\k<i>O</i>)(\m-pyrazine-\k^2^<i>N</i>:<i>N</i>')copper(II)]:
 a coordination polymer linked into a three-dimensional network by
 intermolecular C---H&#x00B7;&#x00B7;&#x00B7;F---C interactions
;
_journal_coeditor_code DT3026
_journal_issue 11
_journal_name_full 'Acta Crystallographica Section C'
_journal_page_first 1017
_journal_page_last 1020
_journal_paper_doi 10.1107/S2053229614021536
_journal_volume 70
_journal_year 2014
_chemical_formula_iupac '[Cu (C7 F5 O2)2 (C4 H4 N2)]'
_chemical_formula_moiety 'C18 H4 Cu F10 N2 O4'
_chemical_formula_sum 'C18 H4 Cu F10 N2 O4'
_chemical_formula_weight 565.77
_chemical_name_systematic
Poly[[(\m-pentafluorobenzoato-\k^2^<i>O</i>:<i>O</i>')(pentafluorobenzoato-\k<i>O</i>)(\m-pyrazine-\k^2^<i>N</i>:<i>N</i>'</i>)copper(II)]:
_space_group_IT_number 2
_symmetry_cell_setting triclinic
_symmetry_space_group_name_Hall '-P 1'
_symmetry_space_group_name_H-M 'P -1'
_atom_sites_solution_hydrogens geom
_atom_sites_solution_primary direct
_atom_sites_solution_secondary difmap
_audit_creation_method SHELXL97
_cell_angle_alpha 89.785(2)
_cell_angle_beta 89.660(2)
_cell_angle_gamma 86.666(2)
_cell_formula_units_Z 2
_cell_length_a 4.8046(9)
_cell_length_b 13.072(2)
_cell_length_c 15.357(3)
_cell_measurement_reflns_used 2974
_cell_measurement_temperature 293(2)
_cell_measurement_theta_max 24.65
_cell_measurement_theta_min 2.65
_cell_volume 962.9(3)
_computing_cell_refinement
;
SAINT-Plus (Bruker, 2001)
;
_computing_data_collection
;
APEX2 (Bruker, 2004)
;
_computing_data_reduction
;
SAINT-Plus (Bruker, 2001)
;
_computing_molecular_graphics
;
XP (Sheldrick, 2008)
;
_computing_publication_material
;
SHELXL97 (Sheldrick, 2008)
;
_computing_structure_refinement
;
SHELXL97 (Sheldrick, 2008)
;
_computing_structure_solution
;
SHELXS97 (Sheldrick, 2008)
;
_diffrn_ambient_temperature 293(2)
_diffrn_measured_fraction_theta_full 0.999
_diffrn_measured_fraction_theta_max 0.999
_diffrn_measurement_device_type 'Bruker SMART 1000'
_diffrn_measurement_method \w
_diffrn_radiation_monochromator graphite
_diffrn_radiation_source 'fine-focus sealed tube'
_diffrn_radiation_type MoK\a
_diffrn_radiation_wavelength 0.71073
_diffrn_reflns_av_R_equivalents 0.0291
_diffrn_reflns_av_sigmaI/netI 0.0369
_diffrn_reflns_limit_h_max 5
_diffrn_reflns_limit_h_min -5
_diffrn_reflns_limit_k_max 15
_diffrn_reflns_limit_k_min -15
_diffrn_reflns_limit_l_max 18
_diffrn_reflns_limit_l_min -18
_diffrn_reflns_number 9285
_diffrn_reflns_theta_full 24.99
_diffrn_reflns_theta_max 24.99
_diffrn_reflns_theta_min 1.33
_diffrn_standards_number 0
_exptl_absorpt_coefficient_mu 1.262
_exptl_absorpt_correction_T_max 0.904
_exptl_absorpt_correction_T_min 0.881
_exptl_absorpt_correction_type multi-scan
_exptl_absorpt_process_details
;
(SADABS; Bruker, 2004)
;
_exptl_crystal_colour blue
_exptl_crystal_density_diffrn 1.951
_exptl_crystal_density_method 'not measured'
_exptl_crystal_description block
_exptl_crystal_F_000 554
_exptl_crystal_size_max 0.10
_exptl_crystal_size_mid 0.10
_exptl_crystal_size_min 0.08
_refine_diff_density_max 0.360
_refine_diff_density_min -0.343
_refine_ls_extinction_method none
_refine_ls_goodness_of_fit_ref 1.086
_refine_ls_hydrogen_treatment constr
_refine_ls_matrix_type full
_refine_ls_number_parameters 316
_refine_ls_number_reflns 3385
_refine_ls_number_restraints 0
_refine_ls_restrained_S_all 1.086
_refine_ls_R_factor_all 0.0492
_refine_ls_R_factor_gt 0.0343
_refine_ls_shift/su_max 0.000
_refine_ls_shift/su_mean 0.000
_refine_ls_structure_factor_coef Fsqd
_refine_ls_weighting_details 'calc w = 1/[\s^2^(Fo^2^)+(0.0590P)^2^+0.0000P] where P=(Fo^2^+2Fc^2^)/3'
_refine_ls_weighting_scheme calc
_refine_ls_wR_factor_gt 0.0842
_refine_ls_wR_factor_ref 0.1001
_reflns_number_gt 2753
_reflns_number_total 3385
_reflns_threshold_expression I>2\s(I)
_cod_data_source_file dt3026sup1.cif
_cod_data_source_block I
_cod_depositor_comments 'Adding full bibliography for 2019692--2019693.cif.'
_cod_database_code 2019692
_cod_database_fobs_code 2019692

loop_
_symmetry_equiv_pos_as_xyz
'x, y, z'
'-x, -y, -z'

loop_
_atom_site_type_symbol
_atom_site_label
_atom_site_fract_x
_atom_site_fract_y
_atom_site_fract_z
_atom_site_U_iso_or_equiv
_atom_site_adp_type
_atom_site_calc_flag
_atom_site_refinement_flags
_atom_site_occupancy
_atom_site_symmetry_multiplicity
Cu Cu1 0.26122(7) 0.74938(3) 0.48090(2) 0.02369(14) Uani d . 1 1
N N1 0.1068(5) 0.89955(18) 0.49009(17) 0.0267(6) Uani d . 1 1
N N2 0.4137(5) 0.60168(18) 0.48714(17) 0.0255(6) Uani d . 1 1
O O1 0.4520(4) 0.78130(16) 0.37229(14) 0.0320(5) Uani d . 1 1
O O2 0.8640(4) 0.71430(17) 0.41473(14) 0.0329(5) Uani d . 1 1
O O3 0.1077(5) 0.72142(15) 0.59561(14) 0.0311(5) Uani d . 1 1
O O4 0.4588(6) 0.7989(3) 0.65249(19) 0.0661(9) Uani d . 1 1
F F1 -0.0892(6) 0.8952(2) 0.75694(17) 0.0758(8) Uani d . 1 1
F F2 -0.3298(8) 0.8494(3) 0.9105(2) 0.1320(15) Uani d . 1 1
F F3 -0.2351(10) 0.6620(4) 0.9812(2) 0.1562(18) Uani d . 1 1
F F4 0.1025(13) 0.5183(3) 0.8986(3) 0.181(2) Uani d . 1 1
F F5 0.3344(9) 0.5638(2) 0.7437(2) 0.1187(14) Uani d . 1 1
F F6 0.5716(6) 0.94161(18) 0.26382(16) 0.0767(9) Uani d . 1 1
F F7 0.7947(7) 0.9858(2) 0.11008(18) 0.0954(10) Uani d . 1 1
F F8 1.1780(7) 0.8540(3) 0.03530(17) 0.0980(10) Uani d . 1 1
F F9 1.3248(7) 0.6741(3) 0.11389(18) 0.1082(12) Uani d . 1 1
F F10 1.0936(6) 0.62475(19) 0.26519(15) 0.0746(8) Uani d . 1 1
C C1 0.6123(6) 0.5749(2) 0.5441(2) 0.0295(7) Uani d . 1 1
H H1 0.6945 0.6253 0.5759 0.035 Uiso calc R 1 1
C C2 0.3009(6) 0.5272(2) 0.4432(2) 0.0277(7) Uani d . 1 1
H H2 0.1610 0.5438 0.4032 0.033 Uiso calc R 1 1
C C3 0.2094(6) 0.9763(2) 0.4454(2) 0.0292(7) Uani d . 1 1
H H3 0.3554 0.9623 0.4064 0.035 Uiso calc R 1 1
C C4 -0.1049(6) 0.9237(2) 0.5448(2) 0.0307(7) Uani d . 1 1
H H4 -0.1832 0.8720 0.5768 0.037 Uiso calc R 1 1
C C5 -0.0415(8) 0.8019(3) 0.7916(3) 0.0528(10) Uani d . 1 1
C C6 -0.1641(10) 0.7788(5) 0.8696(3) 0.0783(16) Uani d . 1 1
C C7 -0.1147(14) 0.6836(6) 0.9048(3) 0.096(2) Uani d . 1 1
C C8 0.0531(16) 0.6115(5) 0.8637(4) 0.103(2) Uani d . 1 1
C C9 0.1708(12) 0.6354(4) 0.7847(3) 0.0714(14) Uani d . 1 1
C C10 0.1260(8) 0.7306(3) 0.7470(2) 0.0427(9) Uani d . 1 1
C C11 0.7539(8) 0.8721(3) 0.2282(2) 0.0436(9) Uani d . 1 1
C C12 0.8687(9) 0.8974(3) 0.1489(3) 0.0557(11) Uani d . 1 1
C C13 1.0615(9) 0.8305(4) 0.1112(3) 0.0608(12) Uani d . 1 1
C C14 1.1369(9) 0.7396(4) 0.1511(3) 0.0619(12) Uani d . 1 1
C C15 1.0175(8) 0.7159(3) 0.2297(2) 0.0451(9) Uani d . 1 1
C C16 0.8233(6) 0.7810(3) 0.2715(2) 0.0310(7) Uani d . 1 1
C C17 0.2476(7) 0.7541(3) 0.6589(2) 0.0349(8) Uani d . 1 1
C C18 0.7091(6) 0.7564(2) 0.3602(2) 0.0261(7) Uani d . 1 1

loop_
_atom_site_aniso_label
_atom_site_aniso_U_11
_atom_site_aniso_U_22
_atom_site_aniso_U_33
_atom_site_aniso_U_12
_atom_site_aniso_U_13
_atom_site_aniso_U_23
Cu1 0.0249(2) 0.0157(2) 0.0298(2) 0.00401(14) 0.00551(15) 0.00319(14)
N1 0.0282(14) 0.0201(13) 0.0312(15) 0.0038(10) 0.0051(11) 0.0020(11)
N2 0.0248(13) 0.0193(13) 0.0318(15) 0.0021(10) 0.0064(11) 0.0021(11)
O1 0.0279(12) 0.0294(12) 0.0371(13) 0.0098(9) 0.0088(10) 0.0067(10)
O2 0.0259(11) 0.0418(13) 0.0309(13) -0.0033(10) -0.0021(10) 0.0101(10)
O3 0.0382(13) 0.0243(11) 0.0302(13) 0.0009(10) 0.0058(10) 0.0028(10)
O4 0.0505(17) 0.100(2) 0.0520(18) -0.0365(17) 0.0059(14) -0.0016(16)
F1 0.0881(19) 0.0735(18) 0.0621(17) 0.0263(15) 0.0060(14) -0.0094(14)
F2 0.114(3) 0.201(4) 0.074(2) 0.046(3) 0.044(2) -0.027(2)
F3 0.198(4) 0.215(5) 0.058(2) -0.042(4) 0.064(3) 0.026(2)
F4 0.335(7) 0.114(3) 0.091(3) -0.004(4) 0.052(4) 0.061(2)
F5 0.203(4) 0.067(2) 0.080(2) 0.042(2) 0.047(2) 0.0221(16)
F6 0.107(2) 0.0524(15) 0.0651(16) 0.0358(14) 0.0394(15) 0.0252(12)
F7 0.143(3) 0.078(2) 0.0625(18) 0.0115(19) 0.0236(18) 0.0428(15)
F8 0.111(2) 0.136(3) 0.0462(16) -0.007(2) 0.0399(16) 0.0233(17)
F9 0.112(2) 0.139(3) 0.0653(18) 0.056(2) 0.0522(18) 0.0014(19)
F10 0.100(2) 0.0663(16) 0.0510(14) 0.0484(15) 0.0232(14) 0.0074(12)
C1 0.0315(17) 0.0212(16) 0.0357(19) 0.0007(13) -0.0012(14) -0.0010(14)
C2 0.0274(16) 0.0229(16) 0.0323(18) 0.0032(13) -0.0011(14) 0.0018(14)
C3 0.0276(16) 0.0231(16) 0.0361(18) 0.0048(13) 0.0105(14) 0.0035(13)
C4 0.0309(17) 0.0214(16) 0.039(2) 0.0012(13) 0.0124(15) 0.0065(14)
C5 0.047(2) 0.072(3) 0.038(2) 0.001(2) 0.0022(18) -0.007(2)
C6 0.064(3) 0.123(5) 0.046(3) 0.009(3) 0.019(2) -0.014(3)
C7 0.108(5) 0.138(6) 0.043(3) -0.022(4) 0.029(3) 0.011(3)
C8 0.165(6) 0.090(4) 0.055(3) -0.013(4) 0.027(4) 0.030(3)
C9 0.105(4) 0.061(3) 0.047(3) 0.002(3) 0.019(3) 0.011(2)
C10 0.042(2) 0.054(2) 0.032(2) -0.0054(17) 0.0025(16) -0.0018(17)
C11 0.050(2) 0.045(2) 0.035(2) 0.0057(17) 0.0106(17) 0.0074(17)
C12 0.068(3) 0.055(3) 0.043(2) 0.000(2) 0.008(2) 0.019(2)
C13 0.062(3) 0.088(3) 0.032(2) -0.003(2) 0.017(2) 0.011(2)
C14 0.056(3) 0.086(3) 0.041(2) 0.019(2) 0.019(2) 0.000(2)
C15 0.045(2) 0.055(2) 0.032(2) 0.0147(18) 0.0104(17) 0.0030(17)
C16 0.0256(16) 0.0388(19) 0.0282(18) 0.0008(14) 0.0029(13) 0.0034(15)
C17 0.0365(19) 0.0360(19) 0.0314(19) 0.0034(15) 0.0055(16) 0.0013(15)
C18 0.0281(17) 0.0231(16) 0.0270(17) -0.0014(13) 0.0058(14) -0.0026(13)

loop_
_atom_type_symbol
_atom_type_description
_atom_type_scat_dispersion_real
_atom_type_scat_dispersion_imag
_atom_type_scat_source
C C 0.0033 0.0016 'International Tables Vol C Tables 4.2.6.8 and 6.1.1.4'
H H 0.0000 0.0000 'International Tables Vol C Tables 4.2.6.8 and 6.1.1.4'
Cu Cu 0.3201 1.2651 'International Tables Vol C Tables 4.2.6.8 and 6.1.1.4'
F F 0.0171 0.0103 'International Tables Vol C Tables 4.2.6.8 and 6.1.1.4'
N N 0.0061 0.0033 'International Tables Vol C Tables 4.2.6.8 and 6.1.1.4'
O O 0.0106 0.0060 'International Tables Vol C Tables 4.2.6.8 and 6.1.1.4'

loop_
_geom_angle_atom_site_label_1
_geom_angle_atom_site_label_2
_geom_angle_atom_site_label_3
_geom_angle_site_symmetry_1
_geom_angle_site_symmetry_3
_geom_angle
_geom_angle_publ_flag
O3 Cu1 O1 . . 173.78(10) y
O3 Cu1 N2 . . 84.24(9) y
O1 Cu1 N2 . . 95.41(9) y
O3 Cu1 N1 . . 89.80(9) y
O1 Cu1 N1 . . 90.19(9) y
N2 Cu1 N1 . . 173.36(10) y
O3 Cu1 O2 . 1_455 92.26(9) ?
O1 Cu1 O2 . 1_455 93.96(9) ?
N2 Cu1 O2 . 1_455 95.23(9) ?
N1 Cu1 O2 . 1_455 87.90(9) ?
C3 N1 C4 . . 116.7(2) ?
C3 N1 Cu1 . . 123.6(2) ?
C4 N1 Cu1 . . 119.6(2) ?
C1 N2 C2 . . 117.5(3) ?
C1 N2 Cu1 . . 119.7(2) ?
C2 N2 Cu1 . . 122.3(2) ?
C18 O1 Cu1 . . 121.7(2) ?
C18 O2 Cu1 . 1_655 136.3(2) ?
C17 O3 Cu1 . . 114.6(2) ?
N2 C1 C2 . 2_666 121.1(3) ?
N2 C1 H1 . . 119.5 ?
C2 C1 H1 2_666 . 119.5 ?
N2 C2 C1 . 2_666 121.4(3) ?
N2 C2 H2 . . 119.3 ?
C1 C2 H2 2_666 . 119.3 ?
N1 C3 C4 . 2_576 121.8(3) ?
N1 C3 H3 . . 119.1 ?
C4 C3 H3 2_576 . 119.1 ?
N1 C4 C3 . 2_576 121.5(3) ?
N1 C4 H4 . . 119.3 ?
C3 C4 H4 2_576 . 119.3 ?
F1 C5 C6 . . 119.5(4) ?
F1 C5 C10 . . 118.9(4) ?
C6 C5 C10 . . 121.6(4) ?
F2 C6 C7 . . 120.7(5) ?
F2 C6 C5 . . 120.1(5) ?
C7 C6 C5 . . 119.3(5) ?
F3 C7 C8 . . 120.2(6) ?
F3 C7 C6 . . 118.7(6) ?
C8 C7 C6 . . 121.1(5) ?
F4 C8 C7 . . 121.0(5) ?
F4 C8 C9 . . 120.1(6) ?
C7 C8 C9 . . 118.9(5) ?
F5 C9 C10 . . 119.3(4) ?
F5 C9 C8 . . 118.9(5) ?
C10 C9 C8 . . 121.8(5) ?
C9 C10 C5 . . 117.3(4) ?
C9 C10 C17 . . 121.1(3) ?
C5 C10 C17 . . 121.6(3) ?
F6 C11 C12 . . 116.7(3) ?
F6 C11 C16 . . 120.2(3) ?
C12 C11 C16 . . 123.1(3) ?
F7 C12 C13 . . 120.4(4) ?
F7 C12 C11 . . 120.7(4) ?
C13 C12 C11 . . 118.9(4) ?
F8 C13 C12 . . 119.9(4) ?
F8 C13 C14 . . 119.8(4) ?
C12 C13 C14 . . 120.3(4) ?
F9 C14 C13 . . 120.2(4) ?
F9 C14 C15 . . 120.3(4) ?
C13 C14 C15 . . 119.6(4) ?
F10 C15 C14 . . 117.3(3) ?
F10 C15 C16 . . 119.9(3) ?
C14 C15 C16 . . 122.8(4) ?
C15 C16 C11 . . 115.3(3) ?
C15 C16 C18 . . 121.7(3) ?
C11 C16 C18 . . 122.8(3) ?
O4 C17 O3 . . 125.6(3) ?
O4 C17 C10 . . 120.9(3) ?
O3 C17 C10 . . 113.5(3) ?
O2 C18 O1 . . 124.9(3) ?
O2 C18 C16 . . 119.5(3) ?
O1 C18 C16 . . 115.6(3) ?

loop_
_geom_bond_atom_site_label_1
_geom_bond_atom_site_label_2
_geom_bond_site_symmetry_2
_geom_bond_distance
_geom_bond_publ_flag
Cu1 O3 . 1.947(2) y
Cu1 O1 . 1.954(2) y
Cu1 N2 . 2.027(2) y
Cu1 N1 . 2.063(2) y
Cu1 O2 1_455 2.239(2) y
N1 C3 . 1.331(4) ?
N1 C4 . 1.339(4) ?
N2 C1 . 1.329(4) ?
N2 C2 . 1.329(4) ?
O1 C18 . 1.272(4) ?
O2 C18 . 1.230(4) ?
O2 Cu1 1_655 2.239(2) ?
O3 C17 . 1.274(4) ?
O4 C17 . 1.204(4) ?
F1 C5 . 1.337(5) ?
F2 C6 . 1.338(6) ?
F3 C7 . 1.341(6) ?
F4 C8 . 1.339(6) ?
F5 C9 . 1.343(5) ?
F6 C11 . 1.341(4) ?
F7 C12 . 1.329(5) ?
F8 C13 . 1.332(4) ?
F9 C14 . 1.335(4) ?
F10 C15 . 1.341(4) ?
C1 C2 2_666 1.388(4) ?
C1 H1 . 0.9300 ?
C2 C1 2_666 1.388(4) ?
C2 H2 . 0.9300 ?
C3 C4 2_576 1.381(4) ?
C3 H3 . 0.9300 ?
C4 C3 2_576 1.381(4) ?
C4 H4 . 0.9300 ?
C5 C6 . 1.373(6) ?
C5 C10 . 1.377(5) ?
C6 C7 . 1.363(8) ?
C7 C8 . 1.358(8) ?
C8 C9 . 1.379(7) ?
C9 C10 . 1.376(6) ?
C10 C17 . 1.508(5) ?
C11 C12 . 1.381(5) ?
C11 C16 . 1.385(5) ?
C12 C13 . 1.364(6) ?
C13 C14 . 1.366(6) ?
C14 C15 . 1.375(5) ?
C15 C16 . 1.383(5) ?
C16 C18 . 1.507(4) ?

loop_
_geom_torsion_atom_site_label_1
_geom_torsion_atom_site_label_2
_geom_torsion_atom_site_label_3
_geom_torsion_atom_site_label_4
_geom_torsion_site_symmetry_1
_geom_torsion_site_symmetry_4
_geom_torsion
O3 Cu1 N1 C3 . . 156.8(3)
O1 Cu1 N1 C3 . . -17.0(3)
O2 Cu1 N1 C3 1_455 . -110.9(3)
O3 Cu1 N1 C4 . . -21.9(2)
O1 Cu1 N1 C4 . . 164.3(2)
O2 Cu1 N1 C4 1_455 . 70.4(2)
O3 Cu1 N2 C1 . . -68.1(2)
O1 Cu1 N2 C1 . . 105.6(2)
O2 Cu1 N2 C1 1_455 . -159.9(2)
O3 Cu1 N2 C2 . . 104.0(2)
O1 Cu1 N2 C2 . . -82.3(2)
O2 Cu1 N2 C2 1_455 . 12.2(2)
N2 Cu1 O1 C18 . . -46.8(2)
N1 Cu1 O1 C18 . . 129.6(2)
O2 Cu1 O1 C18 1_455 . -142.5(2)
N2 Cu1 O3 C17 . . 100.1(2)
N1 Cu1 O3 C17 . . -77.0(2)
O2 Cu1 O3 C17 1_455 . -164.9(2)
C2 N2 C1 C2 . 2_666 0.3(5)
Cu1 N2 C1 C2 . 2_666 172.7(2)
C1 N2 C2 C1 . 2_666 -0.3(5)
Cu1 N2 C2 C1 . 2_666 -172.5(2)
C4 N1 C3 C4 . 2_576 0.6(5)
Cu1 N1 C3 C4 . 2_576 -178.2(2)
C3 N1 C4 C3 . 2_576 -0.6(5)
Cu1 N1 C4 C3 . 2_576 178.2(3)
F1 C5 C6 F2 . . 0.0(7)
C10 C5 C6 F2 . . -178.8(4)
F1 C5 C6 C7 . . -180.0(5)
C10 C5 C6 C7 . . 1.3(8)
F2 C6 C7 F3 . . -0.1(9)
C5 C6 C7 F3 . . 179.8(5)
F2 C6 C7 C8 . . 180.0(6)
C5 C6 C7 C8 . . -0.1(10)
F3 C7 C8 F4 . . -0.3(11)
C6 C7 C8 F4 . . 179.6(7)
F3 C7 C8 C9 . . 179.1(6)
C6 C7 C8 C9 . . -1.0(11)
F4 C8 C9 F5 . . 0.1(10)
C7 C8 C9 F5 . . -179.4(6)
F4 C8 C9 C10 . . -179.7(6)
C7 C8 C9 C10 . . 0.9(10)
F5 C9 C10 C5 . . -179.5(5)
C8 C9 C10 C5 . . 0.2(8)
F5 C9 C10 C17 . . 2.6(7)
C8 C9 C10 C17 . . -177.7(5)
F1 C5 C10 C9 . . 179.9(4)
C6 C5 C10 C9 . . -1.3(6)
F1 C5 C10 C17 . . -2.2(6)
C6 C5 C10 C17 . . 176.5(4)
F6 C11 C12 F7 . . -1.4(6)
C16 C11 C12 F7 . . 179.9(4)
F6 C11 C12 C13 . . 178.1(4)
C16 C11 C12 C13 . . -0.6(7)
F7 C12 C13 F8 . . 0.5(7)
C11 C12 C13 F8 . . -179.0(4)
F7 C12 C13 C14 . . -179.9(5)
C11 C12 C13 C14 . . 0.7(7)
F8 C13 C14 F9 . . -0.6(7)
C12 C13 C14 F9 . . 179.8(4)
F8 C13 C14 C15 . . 179.6(4)
C12 C13 C14 C15 . . -0.1(8)
F9 C14 C15 F10 . . -1.4(7)
C13 C14 C15 F10 . . 178.5(4)
F9 C14 C15 C16 . . 179.6(4)
C13 C14 C15 C16 . . -0.6(7)
F10 C15 C16 C11 . . -178.4(4)
C14 C15 C16 C11 . . 0.7(6)
F10 C15 C16 C18 . . 4.9(6)
C14 C15 C16 C18 . . -176.0(4)
F6 C11 C16 C15 . . -178.7(4)
C12 C11 C16 C15 . . -0.1(6)
F6 C11 C16 C18 . . -2.0(6)
C12 C11 C16 C18 . . 176.6(4)
Cu1 O3 C17 O4 . . -0.2(5)
Cu1 O3 C17 C10 . . -179.4(2)
C9 C10 C17 O4 . . -98.9(5)
C5 C10 C17 O4 . . 83.3(5)
C9 C10 C17 O3 . . 80.4(5)
C5 C10 C17 O3 . . -97.4(4)
Cu1 O2 C18 O1 1_655 . -121.5(3)
Cu1 O2 C18 C16 1_655 . 58.9(4)
Cu1 O1 C18 O2 . . -2.8(4)
Cu1 O1 C18 C16 . . 176.8(2)
C15 C16 C18 O2 . . 37.4(5)
C11 C16 C18 O2 . . -139.0(3)
C15 C16 C18 O1 . . -142.2(3)
C11 C16 C18 O1 . . 41.3(5)
